data_4121243
loop_
_publ_author_name
'Ana M. Castilla'
'Naoki Ousaka'
'Rana A. Bilbeisi'
'Elisa Valeri'
'Tanya K. Ronson'
'Jonathan R. Nitschke'

_publ_section_title
;
 High-Fidelity Stereochemical Memory in a FeII4L4 Tetrahedral Capsule
;
_journal_name_full 'Journal of the American Chemical Society'
_journal_page_first 17999
_journal_page_last 18006
_journal_paper_doi 10.1021/ja410117q
_journal_volume 135
_journal_year 2013
_chemical_formula_moiety 'C192 H240 Fe4 N24, 8(C F3 O3 S)'
_chemical_formula_sum 'C200 H240 F24 Fe4 N24 O24 S8'
_chemical_formula_weight 4300.04
_chemical_name_systematic
; 
 ? 
;
_space_group_IT_number 150
_symmetry_cell_setting trigonal
_symmetry_Int_Tables_number 150
_symmetry_space_group_name_Hall 'P 3 2"'
_symmetry_space_group_name_H-M 'P 3 2 1'
_atom_sites_solution_hydrogens geom
_atom_sites_solution_primary direct
_atom_sites_solution_secondary difmap
_audit_creation_method SHELXL-97
_cell_angle_alpha 90.00
_cell_angle_beta 90.00
_cell_angle_gamma 120.00
_cell_formula_units_Z 2
_cell_length_a 23.3227(3)
_cell_length_b 23.3227(3)
_cell_length_c 25.7815(4)
_cell_measurement_reflns_used 12861
_cell_measurement_temperature 120(2)
_cell_measurement_theta_max 58.7684
_cell_measurement_theta_min 3.4257
_cell_volume 12145.0(3)
_computing_cell_refinement
;
CrysAlisPro, Agilent Technologies,
Version 1.171.36.21 (release 14-08-2012 CrysAlis171 .NET)
(compiled Sep 14 2012,17:21:16)
;
_computing_data_collection
;
CrysAlisPro, Agilent Technologies,
Version 1.171.36.21 (release 14-08-2012 CrysAlis171 .NET)
(compiled Sep 14 2012,17:21:16)
;
_computing_data_reduction
;
CrysAlisPro, Agilent Technologies,
Version 1.171.36.21 (release 14-08-2012 CrysAlis171 .NET)
(compiled Sep 14 2012,17:21:16)
;
_computing_structure_refinement 'SHELXL-97 (Sheldrick, 1997)'
_computing_structure_solution 'SUPERFLIP (Palatinus & Chapuis, 2007)'
_diffrn_ambient_temperature 120(2)
_diffrn_detector_area_resol_mean 16.1183
_diffrn_measured_fraction_theta_full 0.991
_diffrn_measured_fraction_theta_max 0.991
_diffrn_measurement_device_type 'Xcalibur, Eos, Gemini ultra'
_diffrn_measurement_method '\w scans'
_diffrn_radiation_monochromator mirror
_diffrn_radiation_source 'Enhance Ultra (Cu) x-ray Source'
_diffrn_radiation_type CuK\a
_diffrn_radiation_wavelength 1.54180
_diffrn_reflns_av_R_equivalents 0.0353
_diffrn_reflns_av_sigmaI/netI 0.0312
_diffrn_reflns_limit_h_max 25
_diffrn_reflns_limit_h_min -21
_diffrn_reflns_limit_k_max 24
_diffrn_reflns_limit_k_min -23
_diffrn_reflns_limit_l_max 28
_diffrn_reflns_limit_l_min -28
_diffrn_reflns_number 36714
_diffrn_reflns_theta_full 58.84
_diffrn_reflns_theta_max 58.84
_diffrn_reflns_theta_min 3.43
_exptl_absorpt_coefficient_mu 3.183
_exptl_absorpt_correction_T_max 1.394
_exptl_absorpt_correction_T_min 0.342
_exptl_absorpt_correction_type gaussian
_exptl_absorpt_process_details
;
CrysAlisPro, Agilent Technologies,
Version 1.171.36.21 (release 14-08-2012 CrysAlis171 .NET)
(compiled Sep 14 2012,17:21:16)
numerical absorption correction based on gaussian integration over
            a multifaceted crystal model
;
_exptl_crystal_colour Purple
_exptl_crystal_density_diffrn 1.176
_exptl_crystal_description Block
_exptl_crystal_F_000 4496
_exptl_crystal_size_max 0.48
_exptl_crystal_size_mid 0.47
_exptl_crystal_size_min 0.09
_platon_squeeze_details
;
;
_refine_diff_density_max 1.085
_refine_diff_density_min -0.753
_refine_diff_density_rms 0.078
_refine_ls_abs_structure_details 'Flack H D (1983), Acta Cryst. A39, 876-881'
_refine_ls_abs_structure_Flack 0.022(5)
_refine_ls_extinction_method none
_refine_ls_goodness_of_fit_ref 1.040
_refine_ls_hydrogen_treatment constr
_refine_ls_matrix_type full
_refine_ls_number_parameters 752
_refine_ls_number_reflns 11495
_refine_ls_number_restraints 645
_refine_ls_restrained_S_all 1.037
_refine_ls_R_factor_all 0.0848
_refine_ls_R_factor_gt 0.0800
_refine_ls_shift/su_max 0.001
_refine_ls_shift/su_mean 0.000
_refine_ls_structure_factor_coef Fsqd
_refine_ls_weighting_details 'calc w=1/[\s^2^(Fo^2^)+(0.1588P)^2^+9.1761P] where P=(Fo^2^+2Fc^2^)/3'
_refine_ls_weighting_scheme calc
_refine_ls_wR_factor_gt 0.2196
_refine_ls_wR_factor_ref 0.2259
_reflns_number_gt 10390
_reflns_number_total 11495
_reflns_threshold_expression >2sigma(I)
_cod_data_source_file ja410117q_si_002.cif
_cod_data_source_block amc5173
_cod_original_sg_symbol_Hall ' P 3 2" '
_cod_database_code 4121243

loop_
_symmetry_equiv_pos_as_xyz
'x, y, z'
'-y, x-y, z'
'-x+y, -x, z'
'y, x, -z'
'-x, -x+y, -z'
'x-y, -y, -z'

loop_
_atom_site_label
_atom_site_type_symbol
_atom_site_fract_x
_atom_site_fract_y
_atom_site_fract_z
_atom_site_U_iso_or_equiv
_atom_site_adp_type
_atom_site_occupancy
_atom_site_symmetry_multiplicity
_atom_site_calc_flag
_atom_site_refinement_flags
_atom_site_disorder_assembly
_atom_site_disorder_group
Fe1 Fe 0.6667 0.3333 0.95181(5) 0.0359(3) Uani 1 3 d S . .
Fe2 Fe 0.35224(4) 0.15419(4) 1.30199(3) 0.0488(2) Uani 1 1 d . . .
N1 N 0.5865(2) 0.3132(2) 0.91173(15) 0.0429(10) Uani 1 1 d D . .
N3 N 0.4104(2) 0.1169(2) 1.29080(16) 0.0478(10) Uani 1 1 d . . .
N4 N 0.3312(3) 0.1006(3) 1.36588(19) 0.0645(14) Uani 1 1 d D . .
N6 N 0.9160(2) 0.1986(2) 1.25904(19) 0.0585(12) Uani 1 1 d D . .
N7 N 0.4214(2) 0.2301(2) 1.33978(17) 0.0484(11) Uani 1 1 d . . .
N8 N 0.3014(2) 0.1991(2) 1.32031(19) 0.0556(11) Uani 1 1 d D . .
C1 C 0.5742(3) 0.4081(3) 0.8821(2) 0.0597(14) Uani 1 1 d DU . .
H1 H 0.6150 0.4389 0.9020 0.072 Uiso 1 1 calc R . .
C2 C 0.5142(4) 0.3894(4) 0.9175(3) 0.0788(19) Uani 1 1 d DU . .
H2A H 0.4727 0.3622 0.8980 0.095 Uiso 1 1 calc R . .
H2B H 0.5150 0.3631 0.9473 0.095 Uiso 1 1 calc R . .
C3 C 0.5168(6) 0.4525(5) 0.9369(3) 0.105(3) Uani 1 1 d DU . .
H3A H 0.4787 0.4407 0.9601 0.126 Uiso 1 1 calc R . .
H3B H 0.5579 0.4791 0.9571 0.126 Uiso 1 1 calc R . .
C4 C 0.5148(6) 0.4936(6) 0.8916(4) 0.112(3) Uani 1 1 d DU . .
H4A H 0.4727 0.4680 0.8724 0.134 Uiso 1 1 calc R . .
H4B H 0.5173 0.5346 0.9048 0.134 Uiso 1 1 calc R . .
C5 C 0.5725(6) 0.5110(5) 0.8555(4) 0.113(3) Uani 1 1 d DU . .
H5A H 0.6147 0.5384 0.8742 0.136 Uiso 1 1 calc R . .
H5B H 0.5709 0.5371 0.8258 0.136 Uiso 1 1 calc R . .
C6 C 0.5694(4) 0.4462(4) 0.8352(3) 0.0766(19) Uani 1 1 d DU . .
H6A H 0.5273 0.4186 0.8165 0.092 Uiso 1 1 calc R . .
H6B H 0.6065 0.4574 0.8109 0.092 Uiso 1 1 calc R . .
C7 C 0.5814(3) 0.3483(3) 0.8643(2) 0.0491(12) Uani 1 1 d DU . .
H7 H 0.6245 0.3668 0.8454 0.059 Uiso 1 1 calc R . .
C8 C 0.5265(4) 0.2995(4) 0.8265(3) 0.0723(17) Uani 1 1 d U . .
H8A H 0.5298 0.2595 0.8225 0.108 Uiso 1 1 calc R . .
H8B H 0.5323 0.3208 0.7926 0.108 Uiso 1 1 calc R . .
H8C H 0.4829 0.2876 0.8405 0.108 Uiso 1 1 calc R . .
C9 C 0.5317(2) 0.2669(3) 0.93090(19) 0.0463(11) Uani 1 1 d DU . .
H9 H 0.4905 0.2549 0.9150 0.056 Uiso 1 1 calc R . .
N2 N 0.59911(11) 0.25906(12) 0.99432(9) 0.0343(8) Uani 1 1 d G . .
C10 C 0.53511(13) 0.23516(15) 0.97590(10) 0.0469(12) Uani 1 1 d GDU . .
C11 C 0.48171(10) 0.18486(17) 1.00237(12) 0.0592(15) Uani 1 1 d GU . .
H11 H 0.4380 0.1685 0.9898 0.071 Uiso 1 1 calc R . .
C12 C 0.49230(11) 0.15844(15) 1.04726(12) 0.0510(13) Uani 1 1 d GU . .
H12 H 0.4558 0.1241 1.0653 0.061 Uiso 1 1 calc R . .
C13 C 0.55630(13) 0.18234(14) 1.06568(9) 0.0378(10) Uani 1 1 d GU . .
C14 C 0.60970(10) 0.23264(13) 1.03921(10) 0.0386(10) Uani 1 1 d GU . .
H14 H 0.6534 0.2490 1.0518 0.046 Uiso 1 1 calc R . .
C15 C 0.5690(2) 0.1575(2) 1.11444(17) 0.0367(10) Uani 1 1 d U . .
C16 C 0.6287(2) 0.1580(2) 1.12150(19) 0.0389(10) Uani 1 1 d U . .
H16 H 0.6600 0.1725 1.0940 0.047 Uiso 1 1 calc R . .
C17 C 0.6431(2) 0.1379(2) 1.16762(19) 0.0385(10) Uani 1 1 d U . .
C18 C 0.5963(2) 0.1163(2) 1.20778(19) 0.0411(11) Uani 1 1 d U . .
H18 H 0.6055 0.1016 1.2394 0.049 Uiso 1 1 calc R . .
C19 C 0.5369(2) 0.1159(2) 1.20256(19) 0.0408(10) Uani 1 1 d U . .
C20 C 0.5237(2) 0.1357(2) 1.15519(19) 0.0390(10) Uani 1 1 d U . .
H20 H 0.4826 0.1342 1.1505 0.047 Uiso 1 1 calc R . .
C21 C 0.4500(2) 0.1253(2) 1.24998(19) 0.0408(11) Uani 1 1 d U . .
H21 H 0.4493 0.1508 1.2215 0.049 Uiso 1 1 calc R . .
C22 C 0.4913(3) 0.0994(2) 1.2469(2) 0.0442(11) Uani 1 1 d U . .
C23 C 0.4902(3) 0.0603(3) 1.2887(2) 0.0504(12) Uani 1 1 d U . .
H23 H 0.5174 0.0407 1.2876 0.060 Uiso 1 1 calc R . .
C24 C 0.4507(3) 0.0497(3) 1.3313(2) 0.0583(14) Uani 1 1 d U . .
H24 H 0.4504 0.0236 1.3596 0.070 Uiso 1 1 calc R . .
C25 C 0.4101(3) 0.0792(3) 1.3313(2) 0.0544(13) Uani 1 1 d DU . .
C26 C 0.3653(3) 0.0717(3) 1.3722(2) 0.0572(14) Uani 1 1 d DU . .
H26 H 0.3611 0.0467 1.4025 0.069 Uiso 1 1 calc R . .
C27 C 0.2797(4) 0.0912(4) 1.4062(3) 0.0771(19) Uani 1 1 d DU . .
H27 H 0.2450 0.0970 1.3880 0.092 Uiso 1 1 calc R . .
C28 C 0.3106(4) 0.1451(4) 1.4470(3) 0.0820(19) Uani 1 1 d DU . .
H28 H 0.3283 0.1886 1.4288 0.098 Uiso 1 1 calc R . .
C29 C 0.2588(6) 0.1398(5) 1.4852(3) 0.121(3) Uani 1 1 d DU . .
H29A H 0.2418 0.0982 1.5051 0.145 Uiso 1 1 calc R . .
H29B H 0.2213 0.1380 1.4658 0.145 Uiso 1 1 calc R . .
C30 C 0.2866(7) 0.1981(6) 1.5225(4) 0.153(4) Uani 1 1 d DU . .
H30A H 0.3030 0.2399 1.5030 0.184 Uiso 1 1 calc R . .
H30B H 0.2515 0.1935 1.5465 0.184 Uiso 1 1 calc R . .
C31 C 0.3426(8) 0.1995(5) 1.5530(4) 0.155(4) Uani 1 1 d DU . .
H31A H 0.3258 0.1582 1.5733 0.186 Uiso 1 1 calc R . .
H31B H 0.3610 0.2372 1.5775 0.186 Uiso 1 1 calc R . .
C32 C 0.3967(7) 0.2063(6) 1.5164(4) 0.140(4) Uani 1 1 d DU . .
H32A H 0.4328 0.2062 1.5364 0.168 Uiso 1 1 calc R . .
H32B H 0.4153 0.2488 1.4974 0.168 Uiso 1 1 calc R . .
C33 C 0.3670(5) 0.1472(4) 1.4769(3) 0.098(2) Uani 1 1 d DU . .
H33A H 0.4019 0.1523 1.4524 0.118 Uiso 1 1 calc R . .
H33B H 0.3511 0.1050 1.4959 0.118 Uiso 1 1 calc R . .
C34 C 0.2458(5) 0.0212(4) 1.4273(3) 0.092(3) Uani 1 1 d U . .
H34A H 0.2233 0.0194 1.4598 0.138 Uiso 1 1 calc R . .
H34B H 0.2789 0.0078 1.4337 0.138 Uiso 1 1 calc R . .
H34C H 0.2133 -0.0089 1.4020 0.138 Uiso 1 1 calc R . .
N5 N 0.80068(13) 0.17741(15) 1.23466(9) 0.0446(10) Uani 1 1 d G . .
C35 C 0.73609(12) 0.16286(16) 1.22526(9) 0.0391(10) Uani 1 1 d GU . .
H35 H 0.7093 0.1629 1.2530 0.047 Uiso 1 1 calc R . .
C36 C 0.71063(11) 0.14831(18) 1.17520(11) 0.0440(11) Uani 1 1 d GU . .
C37 C 0.74976(15) 0.14829(19) 1.13453(9) 0.0538(13) Uani 1 1 d GU . .
H37 H 0.7324 0.1383 1.1003 0.065 Uiso 1 1 calc R . .
C38 C 0.81435(15) 0.1628(2) 1.14393(10) 0.0596(14) Uani 1 1 d GU . .
H38 H 0.8411 0.1628 1.1161 0.071 Uiso 1 1 calc R . .
C39 C 0.83981(11) 0.17740(18) 1.19399(11) 0.0516(12) Uani 1 1 d GU . .
C40 C 0.9015(3) 0.1876(3) 1.2103(2) 0.0571(14) Uani 1 1 d DU . .
H40 H 0.9318 0.1864 1.1863 0.068 Uiso 1 1 calc R . .
C41 C 0.9813(3) 0.2073(3) 1.2770(3) 0.0665(16) Uani 1 1 d DU . .
H41 H 0.9742 0.1890 1.3130 0.080 Uiso 1 1 calc R . .
C42 C 1.0325(3) 0.2814(3) 1.2810(3) 0.0675(16) Uani 1 1 d DU . .
H42 H 1.0147 0.3008 1.3066 0.081 Uiso 1 1 calc R . .
C43 C 1.0977(3) 0.2902(4) 1.3043(3) 0.082(2) Uani 1 1 d DU . .
H43A H 1.0883 0.2656 1.3374 0.098 Uiso 1 1 calc R . .
H43B H 1.1177 0.2721 1.2801 0.098 Uiso 1 1 calc R . .
C44 C 1.1466(4) 0.3644(4) 1.3139(3) 0.092(2) Uani 1 1 d DU . .
H44A H 1.1282 0.3812 1.3406 0.111 Uiso 1 1 calc R . .
H44B H 1.1890 0.3701 1.3271 0.111 Uiso 1 1 calc R . .
C45 C 1.1589(4) 0.4038(5) 1.2647(4) 0.103(3) Uani 1 1 d DU . .
H45A H 1.1869 0.4514 1.2728 0.124 Uiso 1 1 calc R . .
H45B H 1.1839 0.3917 1.2402 0.124 Uiso 1 1 calc R . .
C46 C 1.0974(4) 0.3931(4) 1.2388(4) 0.101(3) Uani 1 1 d DU . .
H46A H 1.1088 0.4147 1.2043 0.121 Uiso 1 1 calc R . .
H46B H 1.0776 0.4145 1.2596 0.121 Uiso 1 1 calc R . .
C47 C 1.0475(3) 0.3217(4) 1.2321(3) 0.0769(18) Uani 1 1 d DU . .
H47A H 1.0638 0.3027 1.2055 0.092 Uiso 1 1 calc R . .
H47B H 1.0059 0.3180 1.2189 0.092 Uiso 1 1 calc R . .
C48 C 1.0042(4) 0.1678(4) 1.2446(4) 0.090(2) Uani 1 1 d U . .
H48A H 0.9663 0.1241 1.2368 0.135 Uiso 1 1 calc R . .
H48B H 1.0375 0.1627 1.2639 0.135 Uiso 1 1 calc R . .
H48C H 1.0236 0.1914 1.2120 0.135 Uiso 1 1 calc R . .
C49 C 0.2374(4) 0.2128(4) 1.2487(3) 0.0814(18) Uani 1 1 d DU . .
H49 H 0.2672 0.2033 1.2270 0.098 Uiso 1 1 calc R . .
C50 C 0.1699(5) 0.1786(6) 1.2220(4) 0.119(3) Uani 1 1 d DU . .
H50A H 0.1372 0.1832 1.2434 0.143 Uiso 1 1 calc R . .
H50B H 0.1543 0.1308 1.2177 0.143 Uiso 1 1 calc R . .
C51 C 0.1770(7) 0.2115(7) 1.1680(4) 0.144(4) Uani 1 1 d DU . .
H51A H 0.2025 0.1984 1.1450 0.172 Uiso 1 1 calc R . .
H51B H 0.1323 0.1933 1.1528 0.172 Uiso 1 1 calc R . .
C52 C 0.2096(6) 0.2849(7) 1.1679(5) 0.142(4) Uani 1 1 d DU . .
H52A H 0.2162 0.3010 1.1316 0.170 Uiso 1 1 calc R . .
H52B H 0.1804 0.2985 1.1853 0.170 Uiso 1 1 calc R . .
C53 C 0.2745(5) 0.3158(6) 1.1949(4) 0.123(3) Uani 1 1 d DU . .
H53A H 0.2926 0.3641 1.1976 0.148 Uiso 1 1 calc R . .
H53B H 0.3061 0.3083 1.1744 0.148 Uiso 1 1 calc R . .
C54 C 0.2672(4) 0.2863(4) 1.2491(3) 0.091(2) Uani 1 1 d DU . .
H54A H 0.3113 0.3065 1.2657 0.110 Uiso 1 1 calc R . .
H54B H 0.2391 0.2979 1.2704 0.110 Uiso 1 1 calc R . .
C55 C 0.2324(3) 0.1796(4) 1.3035(3) 0.0701(16) Uani 1 1 d DU . .
H55 H 0.2081 0.1306 1.2981 0.084 Uiso 1 1 calc R . .
C56 C 0.1943(3) 0.1944(4) 1.3428(3) 0.078(2) Uani 1 1 d U . .
H56A H 0.1768 0.1598 1.3694 0.116 Uiso 1 1 calc R . .
H56B H 0.1575 0.1958 1.3256 0.116 Uiso 1 1 calc R . .
H56C H 0.2236 0.2374 1.3590 0.116 Uiso 1 1 calc R . .
C57 C 0.3349(3) 0.2542(3) 1.3454(2) 0.0590(14) Uani 1 1 d DU . .
H57 H 0.3156 0.2800 1.3551 0.071 Uiso 1 1 calc R . .
C58 C 0.4037(3) 0.2750(3) 1.3582(2) 0.0561(13) Uani 1 1 d U . .
C59 C 0.4450(4) 0.3306(3) 1.3858(3) 0.0657(15) Uani 1 1 d U . .
H59 H 0.4297 0.3583 1.3998 0.079 Uiso 1 1 calc R . .
C60 C 0.5091(3) 0.3452(3) 1.3925(3) 0.0648(15) Uani 1 1 d U . .
H60 H 0.5395 0.3850 1.4097 0.078 Uiso 1 1 calc R . .
C61 C 0.5302(3) 0.3030(3) 1.3748(2) 0.0489(12) Uani 1 1 d U . .
C62 C 0.4861(3) 0.2465(3) 1.3485(2) 0.0514(12) Uani 1 1 d U . .
H62 H 0.5008 0.2178 1.3360 0.062 Uiso 1 1 calc R . .
C63 C 0.6008(3) 0.3186(3) 1.3797(2) 0.0524(13) Uani 1 1 d U . .
C64 C 0.6164(3) 0.2690(3) 1.3801(2) 0.0535(13) Uani 1 1 d U . .
H64 H 0.5815 0.2243 1.3806 0.064 Uiso 1 1 calc R . .
S1 S 0.39512(13) 0.44000(14) 0.34528(8) 0.1110(12) Uani 0.657(4) 1 d PGU A 1
O1 O 0.44922(12) 0.48426(14) 0.37849(9) 0.0818(19) Uiso 0.657(4) 1 d PGU A 1
O2 O 0.41393(15) 0.42028(16) 0.29805(8) 0.123(3) Uiso 0.657(4) 1 d PG A 1
O3 O 0.33782(12) 0.38830(13) 0.37157(8) 0.090(2) Uiso 0.657(4) 1 d PGU A 1
C100 C 0.36405(14) 0.49408(14) 0.32083(9) 0.092(3) Uiso 0.657(4) 1 d PGU A 1
F1 F 0.31264(14) 0.46173(15) 0.28862(9) 0.164(3) Uiso 0.657(4) 1 d PGU A 1
F2 F 0.34370(16) 0.51803(15) 0.35941(9) 0.218(7) Uiso 0.657(4) 1 d PG A 1
F3 F 0.41068(15) 0.54618(14) 0.29471(9) 0.128(3) Uiso 0.657(4) 1 d PG A 1
S1' S 0.38201(12) 0.45846(13) 0.37119(8) 0.0919(14) Uani 0.343(4) 1 d PGU A 2
O1' O 0.32078(13) 0.44258(14) 0.39694(9) 0.141(5) Uiso 0.343(4) 1 d PGU A 2
O2' O 0.42654(14) 0.52801(13) 0.36145(9) 0.133(5) Uiso 0.343(4) 1 d PGU A 2
O3' O 0.41297(12) 0.42142(13) 0.38840(8) 0.118(4) Uiso 0.343(4) 1 d PGU A 2
C101 C 0.35363(13) 0.42535(14) 0.30509(8) 0.073(3) Uiso 0.343(4) 1 d PGU A 2
F1' F 0.40406(14) 0.43529(16) 0.27438(8) 0.163(4) Uiso 0.343(4) 1 d PG A 2
F2' F 0.31099(15) 0.36011(14) 0.30560(8) 0.163(4) Uiso 0.343(4) 1 d PG A 2
F3' F 0.32293(14) 0.45391(15) 0.28189(9) 0.163(4) Uiso 0.343(4) 1 d PGU A 2
S2 S 0.70094(18) 0.30403(19) 1.23287(10) 0.0728(12) Uani 0.33 1 d PG A -1
O4 O 0.74624(19) 0.3497(2) 1.27096(10) 0.067(3) Uani 0.33 1 d PGU A -1
O5 O 0.73120(18) 0.2966(2) 1.18636(10) 0.065(4) Uani 0.33 1 d PGU A -1
O6 O 0.64656(19) 0.24361(18) 1.25343(9) 0.106(7) Uani 0.33 1 d PGU A -1
C102 C 0.65881(18) 0.34820(17) 1.20874(9) 0.090(3) Uani 0.33 1 d PGU A -1
F4 F 0.61380(17) 0.31344(16) 1.17228(9) 0.102(3) Uani 0.33 1 d PGU A -1
F5 F 0.6270(2) 0.36011(18) 1.24674(9) 0.092(3) Uani 0.33 1 d PGU A -1
F6 F 0.70153(18) 0.40676(17) 1.18770(10) 0.079(3) Uani 0.33 1 d PGU A -1
S3 S 0.37282(13) 0.24469(19) 0.98864(9) 0.0775(16) Uani 0.304(4) 1 d PGU B 1
O9 O 0.43462(14) 0.29287(17) 1.01215(8) 0.075(4) Uiso 0.304(4) 1 d PG B 1
O8 O 0.37694(13) 0.22920(16) 0.93498(9) 0.057(3) Uiso 0.304(4) 1 d PGU B 1
O7 O 0.32984(14) 0.1889(2) 1.02101(10) 0.078(4) Uiso 0.304(4) 1 d PGU B 1
C103 C 0.32718(15) 0.2905(2) 0.98421(9) 0.157(3) Uiso 0.50 1 d PG . .
F9 F 0.26723(14) 0.2537(3) 0.96298(9) 0.157(3) Uiso 0.50 1 d PG B .
F8 F 0.31800(18) 0.3098(3) 1.03090(9) 0.157(3) Uiso 0.50 1 d PG B .
F7 F 0.35945(16) 0.3452(2) 0.95519(8) 0.157(3) Uiso 0.50 1 d PG B .
S3' S 0.3298(4) 0.2162(5) 0.9812(3) 0.0689(18) Uani 0.196(4) 1 d PU B 2
O8' O 0.2519(16) 0.1437(18) 0.9712(12) 0.130(12) Uiso 0.196(4) 1 d PD B 2
O9' O 0.3605(12) 0.2104(12) 0.9494(9) 0.072(4) Uiso 0.196(4) 1 d PDU B 2
O7' O 0.3227(14) 0.2170(15) 1.0282(11) 0.099(6) Uiso 0.196(4) 1 d PDU B 2

loop_
_atom_site_aniso_label
_atom_site_aniso_U_11
_atom_site_aniso_U_22
_atom_site_aniso_U_33
_atom_site_aniso_U_23
_atom_site_aniso_U_13
_atom_site_aniso_U_12
Fe1 0.0354(4) 0.0354(4) 0.0369(6) 0.000 0.000 0.0177(2)
Fe2 0.0425(4) 0.0490(5) 0.0526(5) 0.0067(4) 0.0166(4) 0.0212(4)
N1 0.047(2) 0.046(2) 0.041(2) -0.0022(18) -0.0019(18) 0.027(2)
N3 0.054(3) 0.038(2) 0.049(2) 0.0031(19) 0.014(2) 0.021(2)
N4 0.067(3) 0.061(3) 0.061(3) 0.009(2) 0.036(3) 0.028(3)
N6 0.048(3) 0.058(3) 0.075(3) 0.018(2) -0.005(2) 0.030(2)
N7 0.052(3) 0.054(3) 0.047(2) 0.0092(19) 0.013(2) 0.032(2)
N8 0.044(2) 0.061(3) 0.063(3) 0.008(2) 0.018(2) 0.027(2)
C1 0.070(4) 0.066(3) 0.059(3) 0.011(3) 0.001(3) 0.045(3)
C2 0.094(5) 0.108(5) 0.061(4) 0.024(4) 0.018(3) 0.070(5)
C3 0.154(8) 0.140(7) 0.085(5) 0.029(5) 0.034(5) 0.122(7)
C4 0.148(7) 0.140(7) 0.119(6) 0.043(6) 0.035(6) 0.125(7)
C5 0.153(8) 0.119(7) 0.119(6) 0.052(5) 0.047(6) 0.106(7)
C6 0.074(4) 0.094(5) 0.086(4) 0.034(4) 0.018(4) 0.060(4)
C7 0.053(3) 0.054(3) 0.042(3) 0.008(2) -0.002(2) 0.029(3)
C8 0.073(4) 0.082(4) 0.060(4) -0.001(3) -0.022(3) 0.037(4)
C9 0.037(3) 0.049(3) 0.050(3) -0.002(2) -0.008(2) 0.019(2)
N2 0.034(2) 0.0350(19) 0.0346(19) -0.0026(15) -0.0012(16) 0.0182(16)
C10 0.039(3) 0.046(3) 0.047(3) 0.004(2) -0.002(2) 0.015(2)
C11 0.038(3) 0.067(4) 0.058(3) 0.014(3) -0.005(2) 0.016(3)
C12 0.041(3) 0.040(3) 0.059(3) 0.011(2) -0.003(2) 0.011(2)
C13 0.041(2) 0.037(2) 0.041(2) -0.0027(19) -0.0004(19) 0.024(2)
C14 0.041(3) 0.030(2) 0.046(2) -0.0034(19) 0.001(2) 0.018(2)
C15 0.040(2) 0.030(2) 0.038(2) -0.0012(18) 0.0012(19) 0.017(2)
C16 0.037(2) 0.035(2) 0.039(2) -0.0023(19) 0.0005(19) 0.013(2)
C17 0.039(2) 0.034(2) 0.044(3) 0.0015(19) 0.0053(19) 0.019(2)
C18 0.046(3) 0.041(3) 0.035(2) -0.001(2) 0.001(2) 0.021(2)
C19 0.043(3) 0.033(2) 0.042(2) 0.0016(19) 0.008(2) 0.015(2)
C20 0.042(2) 0.028(2) 0.048(2) 0.0028(19) 0.003(2) 0.019(2)
C21 0.040(3) 0.033(2) 0.043(3) 0.005(2) 0.007(2) 0.013(2)
C22 0.045(3) 0.037(3) 0.049(3) 0.001(2) 0.006(2) 0.019(2)
C23 0.059(3) 0.054(3) 0.046(3) 0.011(2) 0.012(2) 0.034(3)
C24 0.063(3) 0.053(3) 0.060(3) 0.013(3) 0.012(3) 0.029(3)
C25 0.062(3) 0.046(3) 0.053(3) 0.002(2) 0.013(3) 0.026(3)
C26 0.058(3) 0.056(3) 0.057(3) 0.021(3) 0.018(3) 0.029(3)
C27 0.075(4) 0.076(4) 0.071(4) 0.013(3) 0.043(3) 0.031(3)
C28 0.131(6) 0.071(4) 0.066(4) 0.018(3) 0.041(3) 0.067(4)
C29 0.179(8) 0.138(7) 0.084(5) 0.027(5) 0.065(5) 0.108(7)
C30 0.276(12) 0.154(9) 0.091(6) 0.014(6) 0.075(7) 0.153(10)
C31 0.306(14) 0.100(6) 0.070(5) 0.006(5) 0.028(6) 0.110(9)
C32 0.232(11) 0.123(8) 0.095(6) -0.032(6) -0.026(6) 0.112(8)
C33 0.147(7) 0.083(5) 0.077(5) 0.004(4) 0.014(4) 0.066(5)
C34 0.104(6) 0.068(4) 0.085(5) 0.017(4) 0.056(5) 0.029(4)
N5 0.042(2) 0.046(2) 0.051(2) 0.0106(19) -0.0011(19) 0.026(2)
C35 0.039(3) 0.038(2) 0.046(3) 0.007(2) 0.004(2) 0.024(2)
C36 0.042(3) 0.044(3) 0.048(3) 0.010(2) 0.005(2) 0.024(2)
C37 0.055(3) 0.071(4) 0.049(3) -0.001(3) 0.000(2) 0.041(3)
C38 0.061(3) 0.076(4) 0.055(3) 0.005(3) 0.006(3) 0.044(3)
C39 0.050(3) 0.057(3) 0.053(3) 0.013(2) 0.003(2) 0.031(3)
C40 0.050(3) 0.067(4) 0.065(4) 0.013(3) 0.008(3) 0.037(3)
C41 0.051(3) 0.079(4) 0.081(4) 0.027(3) -0.004(3) 0.041(3)
C42 0.051(3) 0.080(4) 0.076(4) 0.026(3) 0.004(3) 0.037(3)
C43 0.050(3) 0.100(5) 0.087(5) 0.029(4) -0.001(3) 0.031(3)
C44 0.060(4) 0.105(5) 0.101(5) 0.025(4) -0.003(4) 0.034(4)
C45 0.062(4) 0.099(6) 0.119(6) 0.024(5) -0.005(4) 0.018(4)
C46 0.079(5) 0.096(5) 0.124(7) 0.052(5) 0.000(4) 0.041(4)
C47 0.063(4) 0.088(4) 0.083(4) 0.024(4) 0.001(3) 0.041(3)
C48 0.061(4) 0.093(5) 0.138(7) 0.012(5) -0.005(4) 0.055(4)
C49 0.068(4) 0.127(5) 0.075(4) -0.004(4) 0.004(3) 0.069(4)
C50 0.108(6) 0.150(7) 0.130(7) -0.040(6) -0.041(6) 0.087(6)
C51 0.155(9) 0.222(10) 0.105(6) -0.047(7) -0.049(7) 0.133(8)
C52 0.151(9) 0.226(10) 0.108(7) 0.011(8) -0.006(6) 0.138(9)
C53 0.136(7) 0.170(8) 0.107(6) 0.033(6) 0.003(5) 0.108(7)
C54 0.083(5) 0.115(5) 0.089(5) 0.023(4) 0.012(4) 0.060(4)
C55 0.051(3) 0.072(4) 0.083(4) 0.000(3) 0.016(3) 0.027(3)
C56 0.059(4) 0.080(4) 0.100(5) 0.016(4) 0.035(4) 0.039(4)
C57 0.053(3) 0.064(4) 0.067(4) 0.006(3) 0.016(3) 0.035(3)
C58 0.053(3) 0.059(3) 0.054(3) 0.007(3) 0.008(2) 0.026(3)
C59 0.079(4) 0.060(3) 0.070(4) -0.016(3) -0.002(3) 0.043(3)
C60 0.057(3) 0.059(3) 0.071(4) -0.007(3) 0.009(3) 0.024(3)
C61 0.050(3) 0.051(3) 0.042(3) 0.003(2) 0.006(2) 0.023(2)
C62 0.054(3) 0.060(3) 0.047(3) 0.008(2) 0.012(2) 0.034(3)
C63 0.052(3) 0.062(3) 0.042(3) 0.002(2) 0.004(2) 0.028(3)
C64 0.057(3) 0.055(3) 0.043(3) 0.000(2) 0.001(2) 0.024(3)
S1 0.098(2) 0.110(3) 0.120(3) 0.004(2) 0.030(2) 0.0484(19)
S1' 0.086(3) 0.094(3) 0.107(3) -0.008(3) 0.031(2) 0.054(2)
S2 0.072(3) 0.063(3) 0.090(3) -0.002(3) -0.002(3) 0.039(3)
O4 0.079(9) 0.027(6) 0.090(9) -0.020(6) -0.022(7) 0.023(6)
O5 0.016(6) 0.076(8) 0.092(9) -0.008(7) -0.009(6) 0.015(5)
O6 0.133(16) 0.113(15) 0.088(11) 0.061(11) 0.040(11) 0.075(13)
C102 0.098(6) 0.077(6) 0.115(6) 0.024(5) 0.021(5) 0.060(5)
F4 0.101(7) 0.088(6) 0.125(7) 0.027(5) 0.014(6) 0.053(6)
F5 0.095(7) 0.089(7) 0.124(7) 0.019(5) 0.017(5) 0.070(5)
F6 0.095(6) 0.072(6) 0.109(6) 0.031(5) 0.014(5) 0.071(4)
S3 0.051(3) 0.111(4) 0.060(3) -0.008(3) 0.002(3) 0.032(3)
S3' 0.042(3) 0.111(5) 0.059(3) -0.004(3) -0.001(3) 0.041(3)

loop_
_atom_type_symbol
_atom_type_description
_atom_type_scat_dispersion_real
_atom_type_scat_dispersion_imag
_atom_type_scat_source
C C 0.0181 0.0091 'International Tables Vol C Tables 4.2.6.8 and 6.1.1.4'
H H 0.0000 0.0000 'International Tables Vol C Tables 4.2.6.8 and 6.1.1.4'
F F 0.0727 0.0534 'International Tables Vol C Tables 4.2.6.8 and 6.1.1.4'
Fe Fe -1.1336 3.1974 'International Tables Vol C Tables 4.2.6.8 and 6.1.1.4'
N N 0.0311 0.0180 'International Tables Vol C Tables 4.2.6.8 and 6.1.1.4'
O O 0.0492 0.0322 'International Tables Vol C Tables 4.2.6.8 and 6.1.1.4'
S S 0.3331 0.5567 'International Tables Vol C Tables 4.2.6.8 and 6.1.1.4'

loop_
_geom_angle_atom_site_label_1
_geom_angle_atom_site_label_2
_geom_angle_atom_site_label_3
_geom_angle
_geom_angle_site_symmetry_1
_geom_angle_site_symmetry_3
N1 Fe1 N1 95.14(16) . 2_655
N1 Fe1 N1 95.14(16) . 3_665
N1 Fe1 N1 95.14(16) 2_655 3_665
N1 Fe1 N2 80.66(13) . .
N1 Fe1 N2 92.12(14) 2_655 .
N1 Fe1 N2 171.92(14) 3_665 .
N1 Fe1 N2 171.92(14) . 2_655
N1 Fe1 N2 80.66(13) 2_655 2_655
N1 Fe1 N2 92.12(14) 3_665 2_655
N2 Fe1 N2 92.55(11) . 2_655
N1 Fe1 N2 92.11(14) . 3_665
N1 Fe1 N2 171.92(14) 2_655 3_665
N1 Fe1 N2 80.66(13) 3_665 3_665
N2 Fe1 N2 92.55(11) . 3_665
N2 Fe1 N2 92.55(11) 2_655 3_665
N7 Fe2 N5 93.89(15) . 3_665
N7 Fe2 N3 91.98(18) . .
N5 Fe2 N3 91.56(15) 3_665 .
N7 Fe2 N6 174.4(2) . 3_665
N5 Fe2 N6 81.15(16) 3_665 3_665
N3 Fe2 N6 90.8(2) . 3_665
N7 Fe2 N4 89.4(2) . .
N5 Fe2 N4 172.38(17) 3_665 .
N3 Fe2 N4 81.44(18) . .
N6 Fe2 N4 95.9(2) 3_665 .
N7 Fe2 N8 81.02(19) . .
N5 Fe2 N8 91.03(17) 3_665 .
N3 Fe2 N8 172.7(2) . .
N6 Fe2 N8 96.3(2) 3_665 .
N4 Fe2 N8 96.3(2) . .
C9 N1 C7 116.7(4) . .
C9 N1 Fe1 115.0(3) . .
C7 N1 Fe1 128.1(3) . .
C21 N3 C25 118.4(4) . .
C21 N3 Fe2 128.7(4) . .
C25 N3 Fe2 113.0(3) . .
C26 N4 C27 119.3(5) . .
C26 N4 Fe2 114.5(4) . .
C27 N4 Fe2 126.2(4) . .
C40 N6 C41 118.1(5) . .
C40 N6 Fe2 114.3(4) . 2_655
C41 N6 Fe2 127.5(4) . 2_655
C62 N7 C58 115.6(5) . .
C62 N7 Fe2 128.7(4) . .
C58 N7 Fe2 115.6(4) . .
C57 N8 C55 117.9(5) . .
C57 N8 Fe2 114.7(4) . .
C55 N8 Fe2 127.1(4) . .
C6 C1 C2 108.1(5) . .
C6 C1 C7 110.9(5) . .
C2 C1 C7 114.3(5) . .
C6 C1 H1 107.7 . .
C2 C1 H1 107.7 . .
C7 C1 H1 107.7 . .
C3 C2 C1 109.3(7) . .
C3 C2 H2A 109.8 . .
C1 C2 H2A 109.8 . .
C3 C2 H2B 109.8 . .
C1 C2 H2B 109.8 . .
H2A C2 H2B 108.3 . .
C4 C3 C2 110.7(7) . .
C4 C3 H3A 109.5 . .
C2 C3 H3A 109.5 . .
C4 C3 H3B 109.5 . .
C2 C3 H3B 109.5 . .
H3A C3 H3B 108.1 . .
C5 C4 C3 109.8(6) . .
C5 C4 H4A 109.7 . .
C3 C4 H4A 109.7 . .
C5 C4 H4B 109.7 . .
C3 C4 H4B 109.7 . .
H4A C4 H4B 108.2 . .
C4 C5 C6 109.8(8) . .
C4 C5 H5A 109.7 . .
C6 C5 H5A 109.7 . .
C4 C5 H5B 109.7 . .
C6 C5 H5B 109.7 . .
H5A C5 H5B 108.2 . .
C1 C6 C5 108.2(6) . .
C1 C6 H6A 110.1 . .
C5 C6 H6A 110.1 . .
C1 C6 H6B 110.1 . .
C5 C6 H6B 110.1 . .
H6A C6 H6B 108.4 . .
N1 C7 C1 108.7(4) . .
N1 C7 C8 111.7(5) . .
C1 C7 C8 115.0(5) . .
N1 C7 H7 107.0 . .
C1 C7 H7 107.0 . .
C8 C7 H7 107.0 . .
C7 C8 H8A 109.5 . .
C7 C8 H8B 109.5 . .
H8A C8 H8B 109.5 . .
C7 C8 H8C 109.5 . .
H8A C8 H8C 109.5 . .
H8B C8 H8C 109.5 . .
N1 C9 C10 117.8(4) . .
N1 C9 H9 121.1 . .
C10 C9 H9 121.1 . .
C10 N2 C14 120.0 . .
C10 N2 Fe1 112.66(13) . .
C14 N2 Fe1 127.29(14) . .
N2 C10 C11 120.0 . .
N2 C10 C9 113.8(3) . .
C11 C10 C9 126.2(3) . .
C12 C11 C10 120.0 . .
C12 C11 H11 120.0 . .
C10 C11 H11 120.0 . .
C13 C12 C11 120.0 . .
C13 C12 H12 120.0 . .
C11 C12 H12 120.0 . .
C12 C13 C14 120.0 . .
C12 C13 C15 121.4(2) . .
C14 C13 C15 118.6(2) . .
C13 C14 N2 120.0 . .
C13 C14 H14 120.0 . .
N2 C14 H14 120.0 . .
C20 C15 C16 118.4(4) . .
C20 C15 C13 121.4(4) . .
C16 C15 C13 120.2(4) . .
C17 C16 C15 121.3(4) . .
C17 C16 H16 119.3 . .
C15 C16 H16 119.3 . .
C16 C17 C18 118.7(4) . .
C16 C17 C36 118.5(4) . .
C18 C17 C36 122.3(4) . .
C19 C18 C17 121.8(5) . .
C19 C18 H18 119.1 . .
C17 C18 H18 119.1 . .
C18 C19 C20 117.9(4) . .
C18 C19 C22 120.9(5) . .
C20 C19 C22 121.1(5) . .
C19 C20 C15 121.9(5) . .
C19 C20 H20 119.0 . .
C15 C20 H20 119.0 . .
N3 C21 C22 124.2(5) . .
N3 C21 H21 117.9 . .
C22 C21 H21 117.9 . .
C21 C22 C23 117.0(5) . .
C21 C22 C19 120.2(5) . .
C23 C22 C19 122.8(5) . .
C24 C23 C22 121.5(5) . .
C24 C23 H23 119.2 . .
C22 C23 H23 119.2 . .
C23 C24 C25 117.6(5) . .
C23 C24 H24 121.2 . .
C25 C24 H24 121.2 . .
N3 C25 C24 121.4(5) . .
N3 C25 C26 114.4(5) . .
C24 C25 C26 124.2(5) . .
N4 C26 C25 116.6(5) . .
N4 C26 H26 121.7 . .
C25 C26 H26 121.7 . .
C34 C27 N4 110.5(6) . .
C34 C27 C28 114.8(6) . .
N4 C27 C28 109.9(6) . .
C34 C27 H27 107.1 . .
N4 C27 H27 107.1 . .
C28 C27 H27 107.1 . .
C33 C28 C29 108.7(7) . .
C33 C28 C27 115.3(6) . .
C29 C28 C27 110.7(7) . .
C33 C28 H28 107.3 . .
C29 C28 H28 107.3 . .
C27 C28 H28 107.3 . .
C28 C29 C30 111.8(9) . .
C28 C29 H29A 109.3 . .
C30 C29 H29A 109.3 . .
C28 C29 H29B 109.3 . .
C30 C29 H29B 109.3 . .
H29A C29 H29B 107.9 . .
C31 C30 C29 109.1(9) . .
C31 C30 H30A 109.9 . .
C29 C30 H30A 109.9 . .
C31 C30 H30B 109.9 . .
C29 C30 H30B 109.9 . .
H30A C30 H30B 108.3 . .
C30 C31 C32 110.1(8) . .
C30 C31 H31A 109.6 . .
C32 C31 H31A 109.6 . .
C30 C31 H31B 109.6 . .
C32 C31 H31B 109.6 . .
H31A C31 H31B 108.2 . .
C31 C32 C33 109.5(10) . .
C31 C32 H32A 109.8 . .
C33 C32 H32A 109.8 . .
C31 C32 H32B 109.8 . .
C33 C32 H32B 109.8 . .
H32A C32 H32B 108.2 . .
C28 C33 C32 110.8(7) . .
C28 C33 H33A 109.5 . .
C32 C33 H33A 109.5 . .
C28 C33 H33B 109.5 . .
C32 C33 H33B 109.5 . .
H33A C33 H33B 108.1 . .
C27 C34 H34A 109.5 . .
C27 C34 H34B 109.5 . .
H34A C34 H34B 109.5 . .
C27 C34 H34C 109.5 . .
H34A C34 H34C 109.5 . .
H34B C34 H34C 109.5 . .
C35 N5 C39 120.0 . .
C35 N5 Fe2 126.68(15) . 2_655
C39 N5 Fe2 113.32(15) . 2_655
N5 C35 C36 120.0 . .
N5 C35 H35 120.0 . .
C36 C35 H35 120.0 . .
C37 C36 C35 120.0 . .
C37 C36 C17 123.0(3) . .
C35 C36 C17 116.9(3) . .
C36 C37 C38 120.0 . .
C36 C37 H37 120.0 . .
C38 C37 H37 120.0 . .
C39 C38 C37 120.0 . .
C39 C38 H38 120.0 . .
C37 C38 H38 120.0 . .
C38 C39 N5 120.0 . .
C38 C39 C40 126.7(3) . .
N5 C39 C40 113.1(3) . .
N6 C40 C39 118.0(5) . .
N6 C40 H40 121.0 . .
C39 C40 H40 121.0 . .
N6 C41 C48 112.7(6) . .
N6 C41 C42 109.7(5) . .
C48 C41 C42 113.9(6) . .
N6 C41 H41 106.7 . .
C48 C41 H41 106.7 . .
C42 C41 H41 106.7 . .
C47 C42 C41 116.9(6) . .
C47 C42 C43 109.6(5) . .
C41 C42 C43 109.6(5) . .
C47 C42 H42 106.7 . .
C41 C42 H42 106.7 . .
C43 C42 H42 106.7 . .
C44 C43 C42 109.6(6) . .
C44 C43 H43A 109.7 . .
C42 C43 H43A 109.7 . .
C44 C43 H43B 109.7 . .
C42 C43 H43B 109.7 . .
H43A C43 H43B 108.2 . .
C45 C44 C43 110.9(7) . .
C45 C44 H44A 109.5 . .
C43 C44 H44A 109.5 . .
C45 C44 H44B 109.5 . .
C43 C44 H44B 109.5 . .
H44A C44 H44B 108.0 . .
C46 C45 C44 113.7(7) . .
C46 C45 H45A 108.8 . .
C44 C45 H45A 108.8 . .
C46 C45 H45B 108.8 . .
C44 C45 H45B 108.8 . .
H45A C45 H45B 107.7 . .
C45 C46 C47 112.8(7) . .
C45 C46 H46A 109.0 . .
C47 C46 H46A 109.0 . .
C45 C46 H46B 109.0 . .
C47 C46 H46B 109.0 . .
H46A C46 H46B 107.8 . .
C46 C47 C42 114.1(7) . .
C46 C47 H47A 108.7 . .
C42 C47 H47A 108.7 . .
C46 C47 H47B 108.7 . .
C42 C47 H47B 108.7 . .
H47A C47 H47B 107.6 . .
C41 C48 H48A 109.5 . .
C41 C48 H48B 109.5 . .
H48A C48 H48B 109.5 . .
C41 C48 H48C 109.5 . .
H48A C48 H48C 109.5 . .
H48B C48 H48C 109.5 . .
C54 C49 C50 111.6(7) . .
C54 C49 C55 115.6(6) . .
C50 C49 C55 110.0(7) . .
C54 C49 H49 106.3 . .
C50 C49 H49 106.3 . .
C55 C49 H49 106.3 . .
C49 C50 C51 108.6(9) . .
C49 C50 H50A 110.0 . .
C51 C50 H50A 110.0 . .
C49 C50 H50B 110.0 . .
C51 C50 H50B 110.0 . .
H50A C50 H50B 108.4 . .
C52 C51 C50 115.9(9) . .
C52 C51 H51A 108.3 . .
C50 C51 H51A 108.3 . .
C52 C51 H51B 108.3 . .
C50 C51 H51B 108.3 . .
H51A C51 H51B 107.4 . .
C53 C52 C51 111.5(9) . .
C53 C52 H52A 109.3 . .
C51 C52 H52A 109.3 . .
C53 C52 H52B 109.3 . .
C51 C52 H52B 109.3 . .
H52A C52 H52B 108.0 . .
C52 C53 C54 110.6(9) . .
C52 C53 H53A 109.5 . .
C54 C53 H53A 109.5 . .
C52 C53 H53B 109.5 . .
C54 C53 H53B 109.5 . .
H53A C53 H53B 108.1 . .
C49 C54 C53 113.1(8) . .
C49 C54 H54A 109.0 . .
C53 C54 H54A 109.0 . .
C49 C54 H54B 109.0 . .
C53 C54 H54B 109.0 . .
H54A C54 H54B 107.8 . .
C56 C55 N8 114.0(6) . .
C56 C55 C49 113.3(6) . .
N8 C55 C49 107.7(5) . .
C56 C55 H55 107.2 . .
N8 C55 H55 107.2 . .
C49 C55 H55 107.2 . .
C55 C56 H56A 109.5 . .
C55 C56 H56B 109.5 . .
H56A C56 H56B 109.5 . .
C55 C56 H56C 109.5 . .
H56A C56 H56C 109.5 . .
H56B C56 H56C 109.5 . .
N8 C57 C58 117.5(5) . .
N8 C57 H57 121.3 . .
C58 C57 H57 121.3 . .
C59 C58 N7 124.1(6) . .
C59 C58 C57 124.7(6) . .
N7 C58 C57 111.2(5) . .
C58 C59 C60 117.8(6) . .
C58 C59 H59 121.1 . .
C60 C59 H59 121.1 . .
C59 C60 C61 121.0(6) . .
C59 C60 H60 119.5 . .
C61 C60 H60 119.5 . .
C62 C61 C60 119.0(5) . .
C62 C61 C63 118.4(5) . .
C60 C61 C63 122.5(5) . .
N7 C62 C61 122.4(5) . .
N7 C62 H62 118.8 . .
C61 C62 H62 118.8 . .
C64 C63 C64 117.8(6) . 3_665
C64 C63 C61 121.1(5) . .
C64 C63 C61 121.0(5) 3_665 .
C63 C64 C63 122.2(6) . 2_655
C63 C64 H64 118.9 . .
C63 C64 H64 118.9 2_655 .
O1 S1 O2 115.5 . .
O1 S1 O3 115.5 . .
O2 S1 O3 115.5 . .
O1 S1 C100 102.4 . .
O2 S1 C100 102.4 . .
O3 S1 C100 102.4 . .
F2 C100 F3 107.0 . .
F2 C100 F1 107.0 . .
F3 C100 F1 107.0 . .
F2 C100 S1 111.9 . .
F3 C100 S1 111.9 . .
F1 C100 S1 111.9 . .
O3' S1' O1' 115.5 . .
O3' S1' O2' 115.5 . .
O1' S1' O2' 115.5 . .
O3' S1' C101 102.4 . .
O1' S1' C101 102.4 . .
O2' S1' C101 102.4 . .
F3' C101 F1' 107.0 . .
F3' C101 F2' 107.0 . .
F1' C101 F2' 107.0 . .
F3' C101 S1' 111.9 . .
F1' C101 S1' 111.9 . .
F2' C101 S1' 111.9 . .
O5 S2 O6 115.5 . .
O5 S2 O4 115.5 . .
O6 S2 O4 115.5 . .
O5 S2 C102 102.4 . .
O6 S2 C102 102.4 . .
O4 S2 C102 102.4 . .
F5 C102 F6 107.0 . .
F5 C102 F4 107.0 . .
F6 C102 F4 107.0 . .
F5 C102 S2 111.9 . .
F6 C102 S2 111.9 . .
F4 C102 S2 111.9 . .
O9 S3 O8 115.5 . .
O9 S3 O7 115.5 . .
O8 S3 O7 115.5 . .
O9 S3 C103 102.4 . .
O8 S3 C103 102.4 . .
O7 S3 C103 102.4 . .
F8 C103 F7 51.95(17) 4_557 .
F8 C103 F8 87.2(3) 4_557 .
F7 C103 F8 107.0 . .
F8 C103 F9 67.69(7) 4_557 .
F7 C103 F9 107.0 . .
F8 C103 F9 107.0 . .
F8 C103 C103 52.4(3) 4_557 4_557
F7 C103 C103 88.48(11) . 4_557
F8 C103 C103 36.02(16) . 4_557
F9 C103 C103 83.75(9) . 4_557
F8 C103 S3' 147.3(4) 4_557 .
F7 C103 S3' 129.1(3) . .
F8 C103 S3' 117.2(3) . .
F9 C103 S3' 83.7(3) . .
C103 C103 S3' 142.4(3) 4_557 .
F8 C103 S3 159.2(3) 4_557 .
F7 C103 S3 111.9 . .
F8 C103 S3 111.9 . .
F9 C103 S3 111.9 . .
C103 C103 S3 147.67(17) 4_557 .
S3' C103 S3 28.8(3) . .
F8 F9 C103 43.7(3) 4_557 .
F8 F9 S3' 99.3(4) 4_557 .
C103 F9 S3' 56.9(3) . .
C103 F8 F7 80.9(4) 4_557 4_557
C103 F8 F9 68.6(3) 4_557 4_557
F7 F8 F9 127.3(6) 4_557 4_557
C103 F8 C103 91.6(3) 4_557 .
F7 F8 C103 123.9(2) 4_557 .
F9 F8 C103 99.6(3) 4_557 .
C103 F8 F8 55.2(2) 4_557 4_557
F7 F8 F8 104.0(3) 4_557 4_557
F9 F8 F8 92.8(2) 4_557 4_557
C103 F8 F8 37.6(2) . 4_557
F8 F7 C103 47.2(3) 4_557 .
O9' S3' O7' 144(2) . .
O9' S3' C103 118.6(15) . .
O7' S3' C103 82.6(16) . .
O9' S3' O8' 100.8(15) . .
O7' S3' O8' 94.4(14) . .
C103 S3' O8' 114.8(14) . .
O9' S3' F9 119.8(14) . .
O7' S3' F9 95.1(16) . .
C103 S3' F9 39.4(2) . .
O8' S3' F9 76.7(14) . .

loop_
_geom_bond_atom_site_label_1
_geom_bond_atom_site_label_2
_geom_bond_distance
_geom_bond_site_symmetry_2
Fe1 N1 1.976(4) .
Fe1 N1 1.976(4) 2_655
Fe1 N1 1.976(4) 3_665
Fe1 N2 1.989(2) .
Fe1 N2 1.989(2) 2_655
Fe1 N2 1.989(2) 3_665
Fe2 N7 1.958(5) .
Fe2 N5 1.961(2) 3_665
Fe2 N3 1.965(4) .
Fe2 N6 1.970(5) 3_665
Fe2 N4 1.975(5) .
Fe2 N8 1.991(5) .
N1 C9 1.289(6) .
N1 C7 1.509(6) .
N3 C21 1.348(6) .
N3 C25 1.363(7) .
N4 C26 1.286(6) .
N4 C27 1.519(7) .
N6 C40 1.293(6) .
N6 C41 1.507(7) .
N6 Fe2 1.970(5) 2_655
N7 C62 1.377(7) .
N7 C58 1.387(8) .
N8 C57 1.294(6) .
N8 C55 1.501(8) .
C1 C6 1.539(7) .
C1 C2 1.539(9) .
C1 C7 1.555(8) .
C1 H1 1.0000 .
C2 C3 1.527(11) .
C2 H2A 0.9900 .
C2 H2B 0.9900 .
C3 C4 1.525(10) .
C3 H3A 0.9900 .
C3 H3B 0.9900 .
C4 C5 1.514(12) .
C4 H4A 0.9900 .
C4 H4B 0.9900 .
C5 C6 1.567(11) .
C5 H5A 0.9900 .
C5 H5B 0.9900 .
C6 H6A 0.9900 .
C6 H6B 0.9900 .
C7 C8 1.558(9) .
C7 H7 1.0000 .
C8 H8A 0.9800 .
C8 H8B 0.9800 .
C8 H8C 0.9800 .
C9 C10 1.400(5) .
C9 H9 0.9500 .
N2 C10 1.3900 .
N2 C14 1.3900 .
C10 C11 1.3900 .
C11 C12 1.3900 .
C11 H11 0.9500 .
C12 C13 1.3900 .
C12 H12 0.9500 .
C13 C14 1.3900 .
C13 C15 1.476(5) .
C14 H14 0.9500 .
C15 C20 1.394(7) .
C15 C16 1.397(7) .
C16 C17 1.380(7) .
C16 H16 0.9500 .
C17 C18 1.403(7) .
C17 C36 1.482(5) .
C18 C19 1.387(7) .
C18 H18 0.9500 .
C19 C20 1.393(7) .
C19 C22 1.476(7) .
C20 H20 0.9500 .
C21 C22 1.371(7) .
C21 H21 0.9500 .
C22 C23 1.403(7) .
C23 C24 1.373(8) .
C23 H23 0.9500 .
C24 C25 1.422(9) .
C24 H24 0.9500 .
C25 C26 1.432(7) .
C26 H26 0.9500 .
C27 C34 1.515(10) .
C27 C28 1.519(11) .
C27 H27 1.0000 .
C28 C33 1.503(11) .
C28 C29 1.513(10) .
C28 H28 1.0000 .
C29 C30 1.520(14) .
C29 H29A 0.9900 .
C29 H29B 0.9900 .
C30 C31 1.510(15) .
C30 H30A 0.9900 .
C30 H30B 0.9900 .
C31 C32 1.517(15) .
C31 H31A 0.9900 .
C31 H31B 0.9900 .
C32 C33 1.569(11) .
C32 H32A 0.9900 .
C32 H32B 0.9900 .
C33 H33A 0.9900 .
C33 H33B 0.9900 .
C34 H34A 0.9800 .
C34 H34B 0.9800 .
C34 H34C 0.9800 .
N5 C35 1.3900 .
N5 C39 1.3900 .
N5 Fe2 1.961(2) 2_655
C35 C36 1.3900 .
C35 H35 0.9500 .
C36 C37 1.3900 .
C37 C38 1.3900 .
C37 H37 0.9500 .
C38 C39 1.3900 .
C38 H38 0.9500 .
C39 C40 1.401(6) .
C40 H40 0.9500 .
C41 C48 1.524(11) .
C41 C42 1.537(10) .
C41 H41 1.0000 .
C42 C47 1.507(9) .
C42 C43 1.550(8) .
C42 H42 1.0000 .
C43 C44 1.544(11) .
C43 H43A 0.9900 .
C43 H43B 0.9900 .
C44 C45 1.507(11) .
C44 H44A 0.9900 .
C44 H44B 0.9900 .
C45 C46 1.487(11) .
C45 H45A 0.9900 .
C45 H45B 0.9900 .
C46 C47 1.489(11) .
C46 H46A 0.9900 .
C46 H46B 0.9900 .
C47 H47A 0.9900 .
C47 H47B 0.9900 .
C48 H48A 0.9800 .
C48 H48B 0.9800 .
C48 H48C 0.9800 .
C49 C54 1.494(11) .
C49 C50 1.527(11) .
C49 C55 1.586(11) .
C49 H49 1.0000 .
C50 C51 1.558(14) .
C50 H50A 0.9900 .
C50 H50B 0.9900 .
C51 C52 1.487(15) .
C51 H51A 0.9900 .
C51 H51B 0.9900 .
C52 C53 1.485(13) .
C52 H52A 0.9900 .
C52 H52B 0.9900 .
C53 C54 1.530(11) .
C53 H53A 0.9900 .
C53 H53B 0.9900 .
C54 H54A 0.9900 .
C54 H54B 0.9900 .
C55 C56 1.498(9) .
C55 H55 1.0000 .
C56 H56A 0.9800 .
C56 H56B 0.9800 .
C56 H56C 0.9800 .
C57 C58 1.462(9) .
C57 H57 0.9500 .
C58 C59 1.365(9) .
C59 C60 1.368(10) .
C59 H59 0.9500 .
C60 C61 1.379(9) .
C60 H60 0.9500 .
C61 C62 1.378(8) .
C61 C63 1.506(8) .
C62 H62 0.9500 .
C63 C64 1.374(8) .
C63 C64 1.388(9) 3_665
C64 C63 1.387(8) 2_655
C64 H64 0.9500 .
S1 O1 1.4451 .
S1 O2 1.4451 .
S1 O3 1.4451 .
S1 C100 1.8513 .
C100 F2 1.3384 .
C100 F3 1.3385 .
C100 F1 1.3386 .
S1' O3' 1.4450 .
S1' O1' 1.4450 .
S1' O2' 1.4451 .
S1' C101 1.8514 .
C101 F3' 1.3383 .
C101 F1' 1.3384 .
C101 F2' 1.3385 .
S2 O5 1.4450 .
S2 O6 1.4450 .
S2 O4 1.4451 .
S2 C102 1.8512 .
C102 F5 1.3385 .
C102 F6 1.3385 .
C102 F4 1.3385 .
S3 O9 1.4450 .
S3 O8 1.4451 .
S3 O7 1.4451 .
S3 C103 1.8513 .
C103 F8 0.994(6) 4_557
C103 F7 1.3384 .
C103 F8 1.3384 .
C103 F9 1.3385 .
C103 C103 1.689(7) 4_557
C103 S3' 1.767(11) .
F9 F8 1.330(2) 4_557
F9 S3' 2.097(9) .
F8 C103 0.994(7) 4_557
F8 F7 1.067(3) 4_557
F8 F9 1.330(3) 4_557
F8 F8 1.628(4) 4_557
F7 F8 1.067(4) 4_557
S3' O9' 1.14(2) .
S3' O7' 1.22(3) .
S3' O8' 1.78(3) .

loop_
_geom_torsion_atom_site_label_1
_geom_torsion_atom_site_label_2
_geom_torsion_atom_site_label_3
_geom_torsion_atom_site_label_4
_geom_torsion
_geom_torsion_site_symmetry_1
_geom_torsion_site_symmetry_4
N1 Fe1 N1 C9 93.7(4) 2_655 .
N1 Fe1 N1 C9 -170.7(4) 3_665 .
N2 Fe1 N1 C9 2.4(4) . .
N2 Fe1 N1 C9 35.4(12) 2_655 .
N2 Fe1 N1 C9 -89.9(4) 3_665 .
N1 Fe1 N1 C7 -91.2(3) 2_655 .
N1 Fe1 N1 C7 4.5(4) 3_665 .
N2 Fe1 N1 C7 177.5(4) . .
N2 Fe1 N1 C7 -149.5(9) 2_655 .
N2 Fe1 N1 C7 85.3(4) 3_665 .
N7 Fe2 N3 C21 -93.0(5) . .
N5 Fe2 N3 C21 0.9(4) 3_665 .
N6 Fe2 N3 C21 82.1(5) 3_665 .
N4 Fe2 N3 C21 177.9(5) . .
N8 Fe2 N3 C21 -109.8(15) . .
N7 Fe2 N3 C25 85.3(4) . .
N5 Fe2 N3 C25 179.3(4) 3_665 .
N6 Fe2 N3 C25 -99.5(4) 3_665 .
N4 Fe2 N3 C25 -3.7(4) . .
N8 Fe2 N3 C25 68.6(16) . .
N7 Fe2 N4 C26 -88.1(5) . .
N5 Fe2 N4 C26 27.4(17) 3_665 .
N3 Fe2 N4 C26 4.0(5) . .
N6 Fe2 N4 C26 94.0(5) 3_665 .
N8 Fe2 N4 C26 -169.0(5) . .
N7 Fe2 N4 C27 92.2(6) . .
N5 Fe2 N4 C27 -152.3(12) 3_665 .
N3 Fe2 N4 C27 -175.7(6) . .
N6 Fe2 N4 C27 -85.7(6) 3_665 .
N8 Fe2 N4 C27 11.3(6) . .
N5 Fe2 N7 C62 -87.7(4) 3_665 .
N3 Fe2 N7 C62 4.0(4) . .
N6 Fe2 N7 C62 -116.1(19) 3_665 .
N4 Fe2 N7 C62 85.4(4) . .
N8 Fe2 N7 C62 -178.2(5) . .
N5 Fe2 N7 C58 89.1(4) 3_665 .
N3 Fe2 N7 C58 -179.2(4) . .
N6 Fe2 N7 C58 61(2) 3_665 .
N4 Fe2 N7 C58 -97.8(4) . .
N8 Fe2 N7 C58 -1.3(4) . .
N7 Fe2 N8 C57 1.7(4) . .
N5 Fe2 N8 C57 -92.1(4) 3_665 .
N3 Fe2 N8 C57 18.7(17) . .
N6 Fe2 N8 C57 -173.3(4) 3_665 .
N4 Fe2 N8 C57 90.1(5) . .
N7 Fe2 N8 C55 174.9(5) . .
N5 Fe2 N8 C55 81.1(5) 3_665 .
N3 Fe2 N8 C55 -168.2(13) . .
N6 Fe2 N8 C55 -0.1(5) 3_665 .
N4 Fe2 N8 C55 -96.8(5) . .
C6 C1 C2 C3 -61.9(8) . .
C7 C1 C2 C3 174.0(6) . .
C1 C2 C3 C4 60.1(10) . .
C2 C3 C4 C5 -58.5(13) . .
C3 C4 C5 C6 58.5(12) . .
C2 C1 C6 C5 61.9(8) . .
C7 C1 C6 C5 -172.0(6) . .
C4 C5 C6 C1 -61.0(10) . .
C9 N1 C7 C1 89.1(6) . .
Fe1 N1 C7 C1 -86.0(5) . .
C9 N1 C7 C8 -38.9(7) . .
Fe1 N1 C7 C8 146.1(4) . .
C6 C1 C7 N1 179.4(5) . .
C2 C1 C7 N1 -58.0(6) . .
C6 C1 C7 C8 -54.5(7) . .
C2 C1 C7 C8 68.1(7) . .
C7 N1 C9 C10 -178.0(4) . .
Fe1 N1 C9 C10 -2.2(6) . .
N1 Fe1 N2 C10 -2.06(19) . .
N1 Fe1 N2 C10 -96.93(19) 2_655 .
N1 Fe1 N2 C10 57.1(11) 3_665 .
N2 Fe1 N2 C10 -177.66(16) 2_655 .
N2 Fe1 N2 C10 89.7(2) 3_665 .
N1 Fe1 N2 C14 -179.4(2) . .
N1 Fe1 N2 C14 85.8(2) 2_655 .
N1 Fe1 N2 C14 -120.2(10) 3_665 .
N2 Fe1 N2 C14 5.0(2) 2_655 .
N2 Fe1 N2 C14 -87.64(14) 3_665 .
C14 N2 C10 C11 0.0 . .
Fe1 N2 C10 C11 -177.5(2) . .
C14 N2 C10 C9 179.1(4) . .
Fe1 N2 C10 C9 1.5(3) . .
N1 C9 C10 N2 0.4(6) . .
N1 C9 C10 C11 179.4(3) . .
N2 C10 C11 C12 0.0 . .
C9 C10 C11 C12 -178.9(4) . .
C10 C11 C12 C13 0.0 . .
C11 C12 C13 C14 0.0 . .
C11 C12 C13 C15 177.3(3) . .
C12 C13 C14 N2 0.0 . .
C15 C13 C14 N2 -177.3(3) . .
C10 N2 C14 C13 0.0 . .
Fe1 N2 C14 C13 177.1(2) . .
C12 C13 C15 C20 -30.8(5) . .
C14 C13 C15 C20 146.5(4) . .
C12 C13 C15 C16 151.9(3) . .
C14 C13 C15 C16 -30.8(5) . .
C20 C15 C16 C17 -0.4(7) . .
C13 C15 C16 C17 176.9(4) . .
C15 C16 C17 C18 0.4(7) . .
C15 C16 C17 C36 -171.7(4) . .
C16 C17 C18 C19 -1.2(7) . .
C36 C17 C18 C19 170.5(4) . .
C17 C18 C19 C20 2.1(7) . .
C17 C18 C19 C22 -173.8(4) . .
C18 C19 C20 C15 -2.1(7) . .
C22 C19 C20 C15 173.8(4) . .
C16 C15 C20 C19 1.3(7) . .
C13 C15 C20 C19 -176.0(4) . .
C25 N3 C21 C22 -1.4(8) . .
Fe2 N3 C21 C22 176.9(4) . .
N3 C21 C22 C23 1.7(8) . .
N3 C21 C22 C19 -174.9(5) . .
C18 C19 C22 C21 151.5(5) . .
C20 C19 C22 C21 -24.3(7) . .
C18 C19 C22 C23 -24.9(7) . .
C20 C19 C22 C23 159.3(5) . .
C21 C22 C23 C24 -1.3(8) . .
C19 C22 C23 C24 175.2(5) . .
C22 C23 C24 C25 0.7(9) . .
C21 N3 C25 C24 0.6(8) . .
Fe2 N3 C25 C24 -177.9(5) . .
C21 N3 C25 C26 -178.5(5) . .
Fe2 N3 C25 C26 3.0(6) . .
C23 C24 C25 N3 -0.3(9) . .
C23 C24 C25 C26 178.7(6) . .
C27 N4 C26 C25 176.2(6) . .
Fe2 N4 C26 C25 -3.5(8) . .
N3 C25 C26 N4 0.4(8) . .
C24 C25 C26 N4 -178.7(6) . .
C26 N4 C27 C34 -36.5(10) . .
Fe2 N4 C27 C34 143.2(6) . .
C26 N4 C27 C28 91.2(8) . .
Fe2 N4 C27 C28 -89.1(7) . .
C34 C27 C28 C33 64.6(9) . .
N4 C27 C28 C33 -60.7(8) . .
C34 C27 C28 C29 -59.2(9) . .
N4 C27 C28 C29 175.5(6) . .
C33 C28 C29 C30 59.4(10) . .
C27 C28 C29 C30 -173.0(8) . .
C28 C29 C30 C31 -60.5(11) . .
C29 C30 C31 C32 59.4(12) . .
C30 C31 C32 C33 -58.1(12) . .
C29 C28 C33 C32 -57.2(10) . .
C27 C28 C33 C32 177.9(7) . .
C31 C32 C33 C28 57.7(11) . .
C39 N5 C35 C36 0.0 . .
Fe2 N5 C35 C36 -179.1(2) 2_655 .
N5 C35 C36 C37 0.0 . .
N5 C35 C36 C17 -175.9(3) . .
C16 C17 C36 C37 -29.9(5) . .
C18 C17 C36 C37 158.3(4) . .
C16 C17 C36 C35 145.8(4) . .
C18 C17 C36 C35 -26.0(5) . .
C35 C36 C37 C38 0.0 . .
C17 C36 C37 C38 175.6(4) . .
C36 C37 C38 C39 0.0 . .
C37 C38 C39 N5 0.0 . .
C37 C38 C39 C40 174.3(4) . .
C35 N5 C39 C38 0.0 . .
Fe2 N5 C39 C38 179.2(2) 2_655 .
C35 N5 C39 C40 -175.1(4) . .
Fe2 N5 C39 C40 4.2(4) 2_655 .
C41 N6 C40 C39 178.0(5) . .
Fe2 N6 C40 C39 0.5(7) 2_655 .
C38 C39 C40 N6 -177.8(4) . .
N5 C39 C40 N6 -3.1(6) . .
C40 N6 C41 C48 -30.6(8) . .
Fe2 N6 C41 C48 146.5(5) 2_655 .
C40 N6 C41 C42 97.5(7) . .
Fe2 N6 C41 C42 -85.4(6) 2_655 .
N6 C41 C42 C47 -59.7(8) . .
C48 C41 C42 C47 67.8(7) . .
N6 C41 C42 C43 174.8(6) . .
C48 C41 C42 C43 -57.7(8) . .
C47 C42 C43 C44 56.5(9) . .
C41 C42 C43 C44 -173.9(6) . .
C42 C43 C44 C45 -56.2(9) . .
C43 C44 C45 C46 53.2(11) . .
C44 C45 C46 C47 -49.9(12) . .
C45 C46 C47 C42 51.2(11) . .
C41 C42 C47 C46 179.8(6) . .
C43 C42 C47 C46 -54.7(9) . .
C54 C49 C50 C51 51.3(10) . .
C55 C49 C50 C51 -178.9(8) . .
C49 C50 C51 C52 -50.8(13) . .
C50 C51 C52 C53 52.6(14) . .
C51 C52 C53 C54 -52.8(13) . .
C50 C49 C54 C53 -56.8(10) . .
C55 C49 C54 C53 176.4(7) . .
C52 C53 C54 C49 56.6(11) . .
C57 N8 C55 C56 -39.5(8) . .
Fe2 N8 C55 C56 147.6(5) . .
C57 N8 C55 C49 87.1(7) . .
Fe2 N8 C55 C49 -85.8(6) . .
C54 C49 C55 C56 57.0(8) . .
C50 C49 C55 C56 -70.6(9) . .
C54 C49 C55 N8 -70.0(7) . .
C50 C49 C55 N8 162.4(6) . .
C55 N8 C57 C58 -175.6(5) . .
Fe2 N8 C57 C58 -1.8(7) . .
C62 N7 C58 C59 -3.3(8) . .
Fe2 N7 C58 C59 179.4(5) . .
C62 N7 C58 C57 178.1(5) . .
Fe2 N7 C58 C57 0.8(6) . .
N8 C57 C58 C59 -178.0(6) . .
N8 C57 C58 N7 0.6(8) . .
N7 C58 C59 C60 4.6(10) . .
C57 C58 C59 C60 -177.0(6) . .
C58 C59 C60 C61 -3.8(10) . .
C59 C60 C61 C62 1.9(9) . .
C59 C60 C61 C63 177.6(6) . .
C58 N7 C62 C61 1.2(7) . .
Fe2 N7 C62 C61 178.1(4) . .
C60 C61 C62 N7 -0.6(8) . .
C63 C61 C62 N7 -176.5(5) . .
C62 C61 C63 C64 -28.5(8) . .
C60 C61 C63 C64 155.8(6) . .
C62 C61 C63 C64 146.6(5) . 3_665
C60 C61 C63 C64 -29.1(8) . 3_665
C64 C63 C64 C63 -1.4(11) 3_665 2_655
C61 C63 C64 C63 173.9(3) . 2_655
O1 S1 C100 F2 -60.0 . .
O2 S1 C100 F2 180.0 . .
O3 S1 C100 F2 60.0 . .
O1 S1 C100 F3 60.0 . .
O2 S1 C100 F3 -60.0 . .
O3 S1 C100 F3 -180.0 . .
O1 S1 C100 F1 180.0 . .
O2 S1 C100 F1 60.0 . .
O3 S1 C100 F1 -60.0 . .
O3' S1' C101 F3' 180.0 . .
O1' S1' C101 F3' 60.0 . .
O2' S1' C101 F3' -60.0 . .
O3' S1' C101 F1' -60.0 . .
O1' S1' C101 F1' 180.0 . .
O2' S1' C101 F1' 60.0 . .
O3' S1' C101 F2' 60.0 . .
O1' S1' C101 F2' -60.0 . .
O2' S1' C101 F2' 180.0 . .
O5 S2 C102 F5 180.0 . .
O6 S2 C102 F5 60.0 . .
O4 S2 C102 F5 -60.0 . .
O5 S2 C102 F6 -60.0 . .
O6 S2 C102 F6 -180.0 . .
O4 S2 C102 F6 60.0 . .
O5 S2 C102 F4 60.0 . .
O6 S2 C102 F4 -60.0 . .
O4 S2 C102 F4 180.0 . .
O9 S3 C103 F8 95.5(2) . 4_557
O8 S3 C103 F8 -24.5(2) . 4_557
O7 S3 C103 F8 -144.5(2) . 4_557
O9 S3 C103 F7 60.0 . .
O8 S3 C103 F7 -60.0 . .
O7 S3 C103 F7 180.0 . .
O9 S3 C103 F8 -60.0 . .
O8 S3 C103 F8 180.0 . .
O7 S3 C103 F8 60.0 . .
O9 S3 C103 F9 180.0 . .
O8 S3 C103 F9 60.0 . .
O7 S3 C103 F9 -60.0 . .
O9 S3 C103 C103 -65.5 . 4_557
O8 S3 C103 C103 174.5 . 4_557
O7 S3 C103 C103 54.5 . 4_557
O9 S3 C103 S3' -167.0(6) . .
O8 S3 C103 S3' 73.0(6) . .
O7 S3 C103 S3' -47.0(6) . .
F7 C103 F9 F8 -34.7(3) . 4_557
F8 C103 F9 F8 79.6(3) . 4_557
C103 C103 F9 F8 51.8(3) 4_557 4_557
S3' C103 F9 F8 -163.8(5) . 4_557
S3 C103 F9 F8 -157.6(3) . 4_557
F8 C103 F9 S3' 163.8(5) 4_557 .
F7 C103 F9 S3' 129.1(3) . .
F8 C103 F9 S3' -116.6(3) . .
C103 C103 F9 S3' -144.4(3) 4_557 .
S3 C103 F9 S3' 6.2(3) . .
F8 C103 F8 C103 13.48(8) 4_557 4_557
F7 C103 F8 C103 62.2 . 4_557
F9 C103 F8 C103 -52.2 . 4_557
S3' C103 F8 C103 -143.8(3) . 4_557
S3 C103 F8 C103 -175.0 . 4_557
F8 C103 F8 F7 -66.6(3) 4_557 4_557
F7 C103 F8 F7 -17.9(4) . 4_557
F9 C103 F8 F7 -132.3(4) . 4_557
C103 C103 F8 F7 -80.1(4) 4_557 4_557
S3' C103 F8 F7 136.1(5) . 4_557
S3 C103 F8 F7 104.9(4) . 4_557
F8 C103 F8 F9 82.0(4) 4_557 4_557
F7 C103 F8 F9 130.7(3) . 4_557
F9 C103 F8 F9 16.4(3) . 4_557
C103 C103 F8 F9 68.5(3) 4_557 4_557
S3' C103 F8 F9 -75.2(4) . 4_557
S3 C103 F8 F9 -106.5(3) . 4_557
F7 C103 F8 F8 48.69(6) . 4_557
F9 C103 F8 F8 -65.65(6) . 4_557
C103 C103 F8 F8 -13.48(9) 4_557 4_557
S3' C103 F8 F8 -157.3(3) . 4_557
S3 C103 F8 F8 171.52(7) . 4_557
F8 C103 F7 F8 -72.3(3) . 4_557
F9 C103 F7 F8 42.0(3) . 4_557
C103 C103 F7 F8 -41.0(3) 4_557 4_557
S3' C103 F7 F8 137.8(5) . 4_557
S3 C103 F7 F8 164.8(3) . 4_557
F8 C103 S3' O9' 74.6(16) 4_557 .
F7 C103 S3' O9' -3.6(15) . .
F8 C103 S3' O9' -151.0(14) . .
F9 C103 S3' O9' 103.2(14) . .
C103 C103 S3' O9' 174.4(14) 4_557 .
S3 C103 S3' O9' -64.7(14) . .
F8 C103 S3' O7' -135.9(15) 4_557 .
F7 C103 S3' O7' 145.8(14) . .
F8 C103 S3' O7' -1.5(14) . .
F9 C103 S3' O7' -107.4(14) . .
C103 C103 S3' O7' -36.2(15) 4_557 .
S3 C103 S3' O7' 84.7(15) . .
F8 C103 S3' O8' -44.5(15) 4_557 .
F7 C103 S3' O8' -122.7(12) . .
F8 C103 S3' O8' 89.9(12) . .
F9 C103 S3' O8' -15.9(12) . .
C103 C103 S3' O8' 55.3(13) 4_557 .
S3 C103 S3' O8' 176.1(14) . .
F8 C103 S3' F9 -28.5(7) 4_557 .
F7 C103 S3' F9 -106.8(2) . .
F8 C103 S3' F9 105.87(14) . .
C103 C103 S3' F9 71.2(5) 4_557 .
S3 C103 S3' F9 -167.9(5) . .
F8 F9 S3' O9' -88.6(16) 4_557 .
C103 F9 S3' O9' -99.9(16) . .
F8 F9 S3' O7' 83.1(15) 4_557 .
C103 F9 S3' O7' 71.8(15) . .
F8 F9 S3' C103 11.3(3) 4_557 .
F8 F9 S3' O8' 176.4(11) 4_557 .
C103 F9 S3' O8' 165.1(11) . .

loop_
_platon_squeeze_void_nr
_platon_squeeze_void_average_x
_platon_squeeze_void_average_y
_platon_squeeze_void_average_z
_platon_squeeze_void_volume
_platon_squeeze_void_count_electrons
_platon_squeeze_void_content
1 0.000 0.000 -0.002 1775 503 ' '
2 -0.015 0.476 0.500 1353 362 ' '
